data_4327863
loop_
_publ_author_name
'Lisa Br\"uckmann'
'Wieland Tyrra'
'Stefan Stucky'
'Sanjay Mathur'

_publ_section_title
;
 Novel Air-Stable and Volatile Bis(pyridylalkenolato)palladium(II) and
 -platinum(II) Derivatives
;
_journal_name_full 'Inorganic Chemistry'
_journal_page_first 536
_journal_page_last 542
_journal_paper_doi 10.1021/ic201996r
_journal_volume 51
_journal_year 2012
_chemical_formula_moiety 'C16 H16 N2 O2 Pd'
_chemical_formula_sum 'C16 H16 N2 O2 Pd'
_chemical_formula_weight 374.71
_chemical_name_systematic
; 
 ? 
;
_space_group_IT_number 14
_symmetry_cell_setting monoclinic
_symmetry_space_group_name_Hall '-P 2yn'
_symmetry_space_group_name_H-M 'P 1 21/n 1'
_atom_sites_solution_hydrogens geom
_atom_sites_solution_primary direct
_atom_sites_solution_secondary difmap
_audit_creation_method SHELXL-97
_cell_angle_alpha 90.000
_cell_angle_beta 106.872(14)
_cell_angle_gamma 90.000
_cell_formula_units_Z 2
_cell_length_a 10.1229(19)
_cell_length_b 5.8527(6)
_cell_length_c 12.7090(24)
_cell_measurement_reflns_used 10510
_cell_measurement_temperature 298(2)
_cell_measurement_theta_max 29.56
_cell_measurement_theta_min 3.04
_cell_volume 720.6(2)
_computing_cell_refinement 'X-Area (Stoe & Cie, 2001)'
_computing_data_collection 'X-Area (Stoe & Cie, 2001)'
_computing_data_reduction 'X-Area (Stoe & Cie, 2001)'
_computing_structure_refinement 'SHELXL-97 (Sheldrick, 1997)'
_computing_structure_solution 'SHELXS-97 (Sheldrick, 1990)'
_diffrn_ambient_temperature 298(2)
_diffrn_measured_fraction_theta_full 0.984
_diffrn_measured_fraction_theta_max 0.984
_diffrn_measurement_device_type 'IPDS II (Stoe & Cie)'
_diffrn_measurement_method '\w and \f scans'
_diffrn_radiation_monochromator graphite
_diffrn_radiation_source 'fine-focus sealed tube'
_diffrn_radiation_type MoK\a
_diffrn_radiation_wavelength 0.71073
_diffrn_reflns_av_R_equivalents 0.0731
_diffrn_reflns_av_sigmaI/netI 0.0403
_diffrn_reflns_limit_h_max 13
_diffrn_reflns_limit_h_min -12
_diffrn_reflns_limit_k_max 8
_diffrn_reflns_limit_k_min -6
_diffrn_reflns_limit_l_max 17
_diffrn_reflns_limit_l_min -17
_diffrn_reflns_number 9244
_diffrn_reflns_theta_full 29.56
_diffrn_reflns_theta_max 29.56
_diffrn_reflns_theta_min 3.04
_exptl_absorpt_coefficient_mu 1.293
_exptl_absorpt_correction_T_max 0.9128
_exptl_absorpt_correction_T_min 0.6228
_exptl_absorpt_correction_type numerical
_exptl_absorpt_process_details
;
The absorption correction (X-RED; Stoe & Cie, 2001)
was performed after optimizing the crystal shape
using X-SHAPE (Stoe & Cie, 1999).
;
_exptl_crystal_colour red
_exptl_crystal_density_diffrn 1.727
_exptl_crystal_description needle
_exptl_crystal_F_000 376
_exptl_crystal_size_max 0.9
_exptl_crystal_size_mid 0.5
_exptl_crystal_size_min 0.3
_refine_diff_density_max 0.628
_refine_diff_density_min -0.705
_refine_diff_density_rms 0.072
_refine_ls_extinction_coef 0.062(4)
_refine_ls_extinction_expression Fc^*^=kFc[1+0.001xFc^2^\l^3^/sin(2\q)]^-1/4^
_refine_ls_extinction_method SHELXL
_refine_ls_goodness_of_fit_ref 1.074
_refine_ls_hydrogen_treatment constr
_refine_ls_matrix_type full
_refine_ls_number_parameters 98
_refine_ls_number_reflns 1988
_refine_ls_number_restraints 0
_refine_ls_restrained_S_all 1.074
_refine_ls_R_factor_all 0.0322
_refine_ls_R_factor_gt 0.0272
_refine_ls_shift/su_max 0.000
_refine_ls_shift/su_mean 0.000
_refine_ls_structure_factor_coef Fsqd
_refine_ls_weighting_details 'calc w=1/[\s^2^(Fo^2^)+(0.0410P)^2^+0.0584P] where P=(Fo^2^+2Fc^2^)/3'
_refine_ls_weighting_scheme calc
_refine_ls_wR_factor_gt 0.0770
_refine_ls_wR_factor_ref 0.0798
_reflns_number_gt 1634
_reflns_number_total 1988
_reflns_threshold_expression >2sigma(I)
_cod_data_source_file ic201996r_si_002_3.cif
_cod_data_source_block shelxl
_cod_database_code 4327863

loop_
_symmetry_equiv_pos_as_xyz
'x, y, z'
'-x+1/2, y+1/2, -z+1/2'
'-x, -y, -z'
'x-1/2, -y-1/2, z-1/2'

loop_
_atom_site_label
_atom_site_type_symbol
_atom_site_fract_x
_atom_site_fract_y
_atom_site_fract_z
_atom_site_U_iso_or_equiv
_atom_site_adp_type
_atom_site_occupancy
_atom_site_symmetry_multiplicity
_atom_site_calc_flag
_atom_site_refinement_flags
Pd Pd 0.5000 0.0000 0.5000 0.03882(12) Uani 1 2 d S
O1 O 0.40683(15) 0.1597(2) 0.59648(12) 0.0539(4) Uani 1 1 d .
N1 N 0.67686(16) 0.1899(2) 0.55877(12) 0.0415(3) Uani 1 1 d .
C1 C 0.7941(2) 0.1191(3) 0.53797(17) 0.0512(5) Uani 1 1 d .
H1 H 0.7922 -0.0187 0.5012 0.061 Uiso 1 1 calc R
C2 C 0.9154(2) 0.2394(4) 0.56816(19) 0.0573(5) Uani 1 1 d .
H2 H 0.9937 0.1837 0.5526 0.069 Uiso 1 1 calc R
C3 C 0.9191(3) 0.4462(5) 0.6226(2) 0.0573(5) Uani 1 1 d .
H3 H 0.9993 0.5334 0.6428 0.069 Uiso 1 1 calc R
C4 C 0.8036(3) 0.5177(3) 0.6454(2) 0.0510(6) Uani 1 1 d .
H4 H 0.8053 0.6558 0.6820 0.061 Uiso 1 1 calc R
C5 C 0.67953(19) 0.3883(3) 0.61520(14) 0.0415(4) Uani 1 1 d .
C6 C 0.5643(3) 0.4689(3) 0.6474(2) 0.0450(5) Uani 1 1 d .
H6 H 0.5726 0.6151 0.6772 0.054 Uiso 1 1 calc R
C7 C 0.4437(2) 0.3589(3) 0.63991(14) 0.0446(4) Uani 1 1 d .
C8 C 0.3376(3) 0.4683(4) 0.6862(3) 0.0589(6) Uani 1 1 d .
H8A H 0.2594 0.3686 0.6749 0.088 Uiso 1 1 calc R
H8B H 0.3087 0.6111 0.6496 0.088 Uiso 1 1 calc R
H8C H 0.3773 0.4946 0.7635 0.088 Uiso 1 1 calc R

loop_
_atom_site_aniso_label
_atom_site_aniso_U_11
_atom_site_aniso_U_22
_atom_site_aniso_U_33
_atom_site_aniso_U_23
_atom_site_aniso_U_13
_atom_site_aniso_U_12
Pd 0.03690(14) 0.03506(15) 0.04479(15) -0.00230(6) 0.01230(9) -0.00077(6)
O1 0.0491(7) 0.0520(8) 0.0663(9) -0.0150(7) 0.0257(7) -0.0069(6)
N1 0.0394(7) 0.0388(7) 0.0456(7) -0.0004(6) 0.0111(6) -0.0011(6)
C1 0.0424(9) 0.0493(10) 0.0626(11) -0.0077(9) 0.0166(8) -0.0008(8)
C2 0.0395(9) 0.0648(12) 0.0693(13) -0.0061(10) 0.0186(9) -0.0055(9)
C3 0.0464(11) 0.0621(11) 0.0626(13) -0.0086(12) 0.0146(10) -0.0158(11)
C4 0.0525(13) 0.0480(12) 0.0526(12) -0.0089(7) 0.0156(11) -0.0108(8)
C5 0.0439(9) 0.0408(9) 0.0382(8) 0.0016(7) 0.0093(7) -0.0025(7)
C6 0.0522(11) 0.0379(9) 0.0442(10) -0.0043(7) 0.0128(9) 0.0011(8)
C7 0.0468(9) 0.0453(9) 0.0411(8) -0.0022(7) 0.0120(7) 0.0038(8)
C8 0.0513(13) 0.0614(13) 0.0664(15) -0.0089(10) 0.0208(12) 0.0064(10)

loop_
_atom_type_symbol
_atom_type_description
_atom_type_scat_dispersion_real
_atom_type_scat_dispersion_imag
_atom_type_scat_source
C C 0.0033 0.0016 'International Tables Vol C Tables 4.2.6.8 and 6.1.1.4'
H H 0.0000 0.0000 'International Tables Vol C Tables 4.2.6.8 and 6.1.1.4'
N N 0.0061 0.0033 'International Tables Vol C Tables 4.2.6.8 and 6.1.1.4'
O O 0.0106 0.0060 'International Tables Vol C Tables 4.2.6.8 and 6.1.1.4'
Pd Pd -0.9988 1.0072 'International Tables Vol C Tables 4.2.6.8 and 6.1.1.4'

loop_
_geom_angle_atom_site_label_1
_geom_angle_atom_site_label_2
_geom_angle_atom_site_label_3
_geom_angle
_geom_angle_site_symmetry_1
_geom_angle_site_symmetry_3
O1 Pd O1 180.0 . 3_656
O1 Pd N1 87.65(7) . 3_656
O1 Pd N1 92.35(7) 3_656 3_656
O1 Pd N1 92.35(7) . .
O1 Pd N1 87.65(7) 3_656 .
N1 Pd N1 180.0 3_656 .
C7 O1 Pd 123.81(13) . .
C1 N1 C5 118.65(16) . .
C1 N1 Pd 118.98(13) . .
C5 N1 Pd 122.34(13) . .
N1 C1 C2 123.62(19) . .
N1 C1 H1 118.2 . .
C2 C1 H1 118.2 . .
C1 C2 C3 118.6(2) . .
C1 C2 H2 120.7 . .
C3 C2 H2 120.7 . .
C4 C3 C2 118.5(2) . .
C4 C3 H3 120.7 . .
C2 C3 H3 120.7 . .
C3 C4 C5 121.9(2) . .
C3 C4 H4 119.0 . .
C5 C4 H4 119.0 . .
N1 C5 C4 118.58(19) . .
N1 C5 C6 122.78(17) . .
C4 C5 C6 118.63(19) . .
C7 C6 C5 128.12(19) . .
C7 C6 H6 115.9 . .
C5 C6 H6 115.9 . .
O1 C7 C6 126.65(19) . .
O1 C7 C8 113.45(19) . .
C6 C7 C8 119.9(2) . .
C7 C8 H8A 109.5 . .
C7 C8 H8B 109.5 . .
H8A C8 H8B 109.5 . .
C7 C8 H8C 109.5 . .
H8A C8 H8C 109.5 . .
H8B C8 H8C 109.5 . .

loop_
_geom_bond_atom_site_label_1
_geom_bond_atom_site_label_2
_geom_bond_distance
_geom_bond_site_symmetry_2
Pd O1 1.9844(15) .
Pd O1 1.9845(15) 3_656
Pd N1 2.0547(17) 3_656
Pd N1 2.0547(17) .
O1 C7 1.297(2) .
N1 C1 1.354(3) .
N1 C5 1.361(2) .
C1 C2 1.370(3) .
C1 H1 0.9300 .
C2 C3 1.389(3) .
C2 H2 0.9300 .
C3 C4 1.350(4) .
C3 H3 0.9300 .
C4 C5 1.421(3) .
C4 H4 0.9300 .
C5 C6 1.424(3) .
C6 C7 1.359(3) .
C6 H6 0.9300 .
C7 C8 1.508(3) .
C8 H8A 0.9600 .
C8 H8B 0.9600 .
C8 H8C 0.9600 .
